data_7235103
loop_
_publ_author_name
'Tumanova, Natalia'
'Tumanov, Nikolay'
'Fischer, Franziska'
'Morelle, Fabrice'
'Ban, Voraksmy'
'Robeyns, Koen'
'Filinchuk, Yaroslav'
'Wouters, Johan'
'Emmerling, Franziska'
'Leyssens, Tom'

_publ_section_title
;
 Exploring polymorphism and stoichiometric diversity in naproxen/proline
 cocrystals
;
_journal_issue 45
_journal_name_full CrystEngComm
_journal_page_first 7308
_journal_paper_doi 10.1039/C8CE01338A
_journal_volume 20
_journal_year 2018
_chemical_formula_moiety 'C14 H14 O3, C5 H9 N O2'
_chemical_formula_sum 'C19 H23 N O5'
_chemical_formula_weight 345.38
_chemical_melting_point 425(1)
_chemical_name_common 'RS-naproxen DL-proline 1:1 cocrystal, polymorph I'
_chemical_name_systematic
'(2R)-2-(6-methoxynaphthalen-2-yl)propanoic acid (2S)-2-(6-methoxynaphthalen-2-yl)propanoic acid (2R)-pyrrolidin-1-ium-2-carboxylate (2S)-pyrrolidin-1-ium-2-carboxylatepolymorph I'
_space_group_crystal_system orthorhombic
_space_group_IT_number 61
_space_group_name_Hall '-P 2ac 2ab'
_space_group_name_H-M_alt 'P b c a'
_symmetry_space_group_name_Hall '-P 2ac 2ab'
_symmetry_space_group_name_H-M 'P b c a'
_atom_sites_solution_hydrogens mixed
_atom_sites_solution_primary dual
_atom_sites_solution_secondary dual
_audit_creation_method SHELXL-2016/4
_audit_update_record
;
2018-08-08 deposited with the CCDC.
2018-10-15 downloaded from the CCDC.
;
_cell_angle_alpha 90
_cell_angle_beta 90
_cell_angle_gamma 90
_cell_formula_units_Z 8
_cell_length_a 9.9964(3)
_cell_length_b 9.0958(4)
_cell_length_c 39.9654(15)
_cell_measurement_reflns_used 3687
_cell_measurement_temperature 295(2)
_cell_measurement_theta_max 64.7370
_cell_measurement_theta_min 6.6550
_cell_volume 3633.9(2)
_computing_cell_refinement 'CrysAlisPro 1.171.38.41 (Rigaku OD, 2015)'
_computing_data_collection 'CrysAlisPro 1.171.38.41 (Rigaku OD, 2015)'
_computing_data_reduction 'CrysAlisPro 1.171.38.41 (Rigaku OD, 2015)'
_computing_structure_refinement 'SHELXL-2016/4 (Sheldrick, 2016)'
_computing_structure_solution 'SHELXT 2014/5 (Sheldrick, 2014)'
_diffrn_ambient_temperature 295(2)
_diffrn_detector_area_resol_mean 5.1856
_diffrn_measured_fraction_theta_full 0.992
_diffrn_measured_fraction_theta_max 0.992
_diffrn_measurement_device_type
;
Oxford Diffraction Xcalibur, Ruby, Gemini ultra
;
_diffrn_measurement_method '\w scans'
_diffrn_radiation_monochromator 'multilayer mirror'
_diffrn_radiation_type CuK\a
_diffrn_radiation_wavelength 1.54184
_diffrn_reflns_av_R_equivalents 0.0478
_diffrn_reflns_av_unetI/netI 0.0295
_diffrn_reflns_Laue_measured_fraction_full 0.992
_diffrn_reflns_Laue_measured_fraction_max 0.992
_diffrn_reflns_limit_h_max 11
_diffrn_reflns_limit_h_min -11
_diffrn_reflns_limit_k_max 10
_diffrn_reflns_limit_k_min -8
_diffrn_reflns_limit_l_max 46
_diffrn_reflns_limit_l_min -47
_diffrn_reflns_number 18470
_diffrn_reflns_point_group_measured_fraction_full 0.992
_diffrn_reflns_point_group_measured_fraction_max 0.992
_diffrn_reflns_theta_full 67.253
_diffrn_reflns_theta_max 67.253
_diffrn_reflns_theta_min 6.263
_diffrn_source 'fine-focus sealed tube'
_exptl_absorpt_coefficient_mu 0.752
_exptl_absorpt_correction_T_max 0.992
_exptl_absorpt_correction_T_min 0.903
_exptl_absorpt_correction_type analytical
_exptl_absorpt_process_details
;
CrysAlisPro 1.171.38.41 (Rigaku Oxford Diffraction, 2015)
Analytical numeric absorption correction using a multifaceted crystal
model based on expressions derived by R.C. Clark & J.S. Reid.
(Clark, R. C. & Reid, J. S. (1995). Acta Cryst. A51, 887-897)
Empirical absorption correction using spherical harmonics,
 implemented in SCALE3 ABSPACK scaling algorithm.
;
_exptl_crystal_colour colourless
_exptl_crystal_density_diffrn 1.263
_exptl_crystal_description plate
_exptl_crystal_F_000 1472
_exptl_crystal_size_max 0.293
_exptl_crystal_size_mid 0.060
_exptl_crystal_size_min 0.011
_refine_diff_density_max 0.098
_refine_diff_density_min -0.125
_refine_diff_density_rms 0.029
_refine_ls_extinction_method none
_refine_ls_goodness_of_fit_ref 1.060
_refine_ls_hydrogen_treatment constr
_refine_ls_matrix_type full
_refine_ls_number_parameters 257
_refine_ls_number_reflns 3224
_refine_ls_number_restraints 25
_refine_ls_restrained_S_all 1.057
_refine_ls_R_factor_all 0.0579
_refine_ls_R_factor_gt 0.0397
_refine_ls_shift/su_max 0.001
_refine_ls_shift/su_mean 0.000
_refine_ls_structure_factor_coef Fsqd
_refine_ls_weighting_details 'w=1/[\s^2^(Fo^2^)+(0.0494P)^2^+0.3417P] where P=(Fo^2^+2Fc^2^)/3'
_refine_ls_weighting_scheme calc
_refine_ls_wR_factor_gt 0.0952
_refine_ls_wR_factor_ref 0.1074
_reflns_Friedel_coverage 0.000
_reflns_number_gt 2429
_reflns_number_total 3224
_reflns_threshold_expression 'I > 2\s(I)'
_cod_data_source_file c8ce01338a2.cif
_cod_data_source_block RSnprxDLpro_polI
_cod_original_cell_volume 3633.8(2)
_cod_database_code 7235103
_shelx_shelxl_version_number 2016/4
_shelx_space_group_comment
;
The symmetry employed for this shelxl refinement is uniquely defined
by the following loop, which should always be used as a source of
symmetry information in preference to the above space-group names.
They are only intended as comments.
;

loop_
_space_group_symop_operation_xyz
'x, y, z'
'-x+1/2, -y, z+1/2'
'-x, y+1/2, -z+1/2'
'x+1/2, -y+1/2, -z'
'-x, -y, -z'
'x-1/2, y, -z-1/2'
'x, -y-1/2, z-1/2'
'-x-1/2, y-1/2, z'

loop_
_atom_site_label
_atom_site_type_symbol
_atom_site_fract_x
_atom_site_fract_y
_atom_site_fract_z
_atom_site_U_iso_or_equiv
_atom_site_adp_type
_atom_site_occupancy
_atom_site_site_symmetry_order
_atom_site_calc_flag
_atom_site_refinement_flags_posn
_atom_site_refinement_flags_adp
_atom_site_refinement_flags_occupancy
_atom_site_disorder_assembly
_atom_site_disorder_group
O1 O 0.25560(12) 0.59555(15) 0.67353(3) 0.0666(3) Uani 1 1 d . . . . .
H4 H 0.261421 0.548702 0.690995 0.080 Uiso 1 1 calc R U . . .
N1 N 0.01027(12) 0.26029(14) 0.77877(3) 0.0480(3) Uani 1 1 d D U . . .
H1A H -0.044190 0.329177 0.770737 0.058 Uiso 1 1 calc R U . A 1
H1B H -0.027949 0.172912 0.775756 0.058 Uiso 1 1 calc R U . A 1
C1 C 0.36970(16) 0.66100(19) 0.66741(4) 0.0540(4) Uani 1 1 d . . . . .
O2 O 0.46650(13) 0.64895(17) 0.68508(3) 0.0764(4) Uani 1 1 d . . . . .
C2 C 0.36782(18) 0.7477(2) 0.63508(4) 0.0590(4) Uani 1 1 d . . . . .
H2 H 0.280014 0.794693 0.632963 0.071 Uiso 1 1 calc R U . . .
O3 O 0.04955(11) 0.47725(13) 0.73555(3) 0.0617(3) Uani 1 1 d . . . . .
C3 C 0.4743(2) 0.8678(2) 0.63490(6) 0.0823(6) Uani 1 1 d . . . . .
H3A H 0.461906 0.930765 0.653929 0.123 Uiso 1 1 calc R U . . .
H3B H 0.466616 0.924586 0.614746 0.123 Uiso 1 1 calc R U . . .
H3C H 0.561447 0.823644 0.635918 0.123 Uiso 1 1 calc R U . . .
O4 O 0.25927(11) 0.41636(14) 0.72331(3) 0.0620(3) Uani 1 1 d . . . . .
C4 C 0.38424(17) 0.63992(19) 0.60625(4) 0.0544(4) Uani 1 1 d . . . . .
O5 O 0.57139(15) 0.16187(15) 0.49752(3) 0.0778(4) Uani 1 1 d . . . . .
C5 C 0.29021(18) 0.6343(2) 0.58018(4) 0.0614(4) Uani 1 1 d . . . . .
H5 H 0.215357 0.694869 0.581089 0.074 Uiso 1 1 calc R U . . .
C6 C 0.30602(19) 0.5420(2) 0.55350(4) 0.0634(5) Uani 1 1 d . . . . .
H6 H 0.242749 0.542392 0.536444 0.076 Uiso 1 1 calc R U . . .
C7 C 0.41648(17) 0.44611(19) 0.55137(4) 0.0545(4) Uani 1 1 d . . . . .
C8 C 0.43517(19) 0.3491(2) 0.52389(4) 0.0603(4) Uani 1 1 d . . . . .
H8 H 0.373619 0.348378 0.506438 0.072 Uiso 1 1 calc R U . . .
C9 C 0.5421(2) 0.2576(2) 0.52295(4) 0.0636(5) Uani 1 1 d . . . . .
C10 C 0.4796(3) 0.1555(2) 0.47030(5) 0.0822(6) Uani 1 1 d . . . . .
H10A H 0.510980 0.085895 0.454039 0.123 Uiso 1 1 calc R U . . .
H10B H 0.472614 0.250847 0.460138 0.123 Uiso 1 1 calc R U . . .
H10C H 0.393372 0.125532 0.478369 0.123 Uiso 1 1 calc R U . . .
C11 C 0.6340(2) 0.2558(3) 0.54955(5) 0.0782(6) Uani 1 1 d . . . . .
H11 H 0.705375 0.190267 0.549124 0.094 Uiso 1 1 calc R U . . .
C12 C 0.6196(2) 0.3488(3) 0.57589(5) 0.0775(6) Uani 1 1 d . . . . .
H12 H 0.682351 0.347192 0.593065 0.093 Uiso 1 1 calc R U . . .
C13 C 0.51065(17) 0.4484(2) 0.57772(4) 0.0588(4) Uani 1 1 d . . . . .
C14 C 0.49222(18) 0.5478(2) 0.60457(4) 0.0621(4) Uani 1 1 d . . . . .
H14 H 0.555500 0.550541 0.621618 0.074 Uiso 1 1 calc R U . . .
C15 C 0.14997(15) 0.39861(16) 0.73806(4) 0.0451(4) Uani 1 1 d . . . . .
C16 C 0.14246(14) 0.26595(17) 0.76114(4) 0.0471(4) Uani 1 1 d D U . . .
H16 H 0.154536 0.175942 0.748001 0.057 Uiso 1 1 calc R U . B 1
C17A C 0.2468(5) 0.2712(11) 0.78887(9) 0.074(2) Uani 0.685(8) 1 d D U P C 1
H17A H 0.280030 0.370471 0.792013 0.089 Uiso 0.685(8) 1 calc R U P C 1
H17B H 0.321555 0.206856 0.783846 0.089 Uiso 0.685(8) 1 calc R U P C 1
C18A C 0.1713(3) 0.2182(5) 0.81984(7) 0.0678(12) Uani 0.685(8) 1 d D U P C 1
H18A H 0.166128 0.111784 0.820516 0.081 Uiso 0.685(8) 1 calc R U P C 1
H18B H 0.213052 0.253462 0.840231 0.081 Uiso 0.685(8) 1 calc R U P C 1
C19A C 0.0357(5) 0.2859(13) 0.81485(9) 0.064(2) Uani 0.685(8) 1 d D U P C 1
H19A H -0.031133 0.237732 0.828611 0.077 Uiso 0.685(8) 1 calc R U P C 1
H19B H 0.036816 0.390055 0.820017 0.077 Uiso 0.685(8) 1 calc R U P C 1
C17B C 0.2434(9) 0.257(2) 0.7897(2) 0.072(4) Uani 0.315(8) 1 d D U P C 2
H17C H 0.324734 0.310156 0.784245 0.086 Uiso 0.315(8) 1 calc R U P C 2
H17D H 0.265583 0.155926 0.794876 0.086 Uiso 0.315(8) 1 calc R U P C 2
C18B C 0.1690(7) 0.3303(13) 0.81869(17) 0.080(3) Uani 0.315(8) 1 d D U P C 2
H18C H 0.209624 0.306045 0.840033 0.096 Uiso 0.315(8) 1 calc R U P C 2
H18D H 0.166458 0.436266 0.816127 0.096 Uiso 0.315(8) 1 calc R U P C 2
C19B C 0.0317(10) 0.264(3) 0.81558(19) 0.064(4) Uani 0.315(8) 1 d D U P C 2
H19C H 0.028900 0.166216 0.825098 0.076 Uiso 0.315(8) 1 calc R U P C 2
H19D H -0.034861 0.325099 0.826534 0.076 Uiso 0.315(8) 1 calc R U P C 2

loop_
_atom_site_aniso_label
_atom_site_aniso_U_11
_atom_site_aniso_U_22
_atom_site_aniso_U_33
_atom_site_aniso_U_23
_atom_site_aniso_U_13
_atom_site_aniso_U_12
O1 0.0548(7) 0.0802(9) 0.0650(7) 0.0118(6) -0.0036(6) -0.0080(6)
N1 0.0404(6) 0.0393(7) 0.0644(8) 0.0033(6) -0.0020(6) -0.0028(5)
C1 0.0496(9) 0.0576(10) 0.0547(9) -0.0072(8) 0.0018(7) 0.0013(8)
O2 0.0573(7) 0.1014(11) 0.0705(8) 0.0071(7) -0.0126(6) -0.0071(7)
C2 0.0596(10) 0.0549(10) 0.0624(10) 0.0024(8) 0.0019(8) 0.0029(8)
O3 0.0535(7) 0.0510(7) 0.0806(8) 0.0151(6) 0.0100(6) 0.0146(5)
C3 0.0925(15) 0.0626(12) 0.0917(14) -0.0034(10) 0.0176(12) -0.0117(11)
O4 0.0465(6) 0.0644(7) 0.0751(7) 0.0167(6) 0.0096(6) 0.0052(5)
C4 0.0562(9) 0.0533(10) 0.0536(9) 0.0068(7) 0.0029(7) 0.0003(8)
O5 0.0946(10) 0.0705(9) 0.0682(8) -0.0078(7) 0.0082(7) 0.0069(7)
C5 0.0593(10) 0.0601(11) 0.0648(10) 0.0080(8) -0.0035(8) 0.0080(8)
C6 0.0642(10) 0.0648(11) 0.0612(10) 0.0048(8) -0.0097(8) 0.0028(9)
C7 0.0580(9) 0.0518(10) 0.0538(9) 0.0097(7) 0.0019(7) -0.0053(8)
C8 0.0692(11) 0.0562(10) 0.0554(9) 0.0058(8) 0.0003(8) -0.0081(9)
C9 0.0742(11) 0.0575(11) 0.0591(10) 0.0004(8) 0.0102(9) -0.0016(9)
C10 0.1092(16) 0.0726(13) 0.0648(11) -0.0059(10) 0.0037(12) -0.0051(12)
C11 0.0749(13) 0.0819(15) 0.0778(13) -0.0044(11) 0.0032(10) 0.0210(11)
C12 0.0702(12) 0.0934(15) 0.0690(11) -0.0076(11) -0.0086(9) 0.0207(11)
C13 0.0587(10) 0.0624(11) 0.0552(9) 0.0033(8) 0.0017(8) 0.0034(8)
C14 0.0604(10) 0.0720(12) 0.0539(9) 0.0017(8) -0.0043(8) 0.0063(9)
C15 0.0427(8) 0.0391(8) 0.0536(8) -0.0021(6) -0.0008(6) 0.0014(6)
C16 0.0413(8) 0.0410(8) 0.0590(9) 0.0003(7) 0.0030(6) 0.0043(6)
C17A 0.047(3) 0.113(6) 0.062(3) 0.034(3) -0.007(2) -0.007(3)
C18A 0.0625(18) 0.081(3) 0.0594(16) 0.0151(16) -0.0078(13) -0.0073(16)
C19A 0.062(4) 0.069(4) 0.060(3) -0.007(3) 0.006(3) 0.007(3)
C17B 0.038(6) 0.062(7) 0.115(10) 0.011(7) -0.008(6) 0.009(6)
C18B 0.071(4) 0.103(8) 0.067(4) 0.003(4) -0.013(3) -0.027(4)
C19B 0.065(8) 0.060(7) 0.066(6) 0.005(5) 0.005(6) -0.016(6)

loop_
_atom_type_symbol
_atom_type_description
_atom_type_scat_dispersion_real
_atom_type_scat_dispersion_imag
_atom_type_scat_source
C C 0.0181 0.0091 'International Tables Vol C Tables 4.2.6.8 and 6.1.1.4'
H H 0.0000 0.0000 'International Tables Vol C Tables 4.2.6.8 and 6.1.1.4'
N N 0.0311 0.0180 'International Tables Vol C Tables 4.2.6.8 and 6.1.1.4'
O O 0.0492 0.0322 'International Tables Vol C Tables 4.2.6.8 and 6.1.1.4'

loop_
_geom_angle_atom_site_label_1
_geom_angle_atom_site_label_2
_geom_angle_atom_site_label_3
_geom_angle
C1 O1 H4 109.5
C19A N1 C16 107.5(2)
C19B N1 C16 109.7(4)
C19A N1 H1A 110.2
C16 N1 H1A 110.2
C19A N1 H1B 110.2
C16 N1 H1B 110.2
H1A N1 H1B 108.5
O2 C1 O1 123.34(16)
O2 C1 C2 123.95(16)
O1 C1 C2 112.66(14)
C1 C2 C4 108.03(14)
C1 C2 C3 111.62(16)
C4 C2 C3 112.49(16)
C1 C2 H2 108.2
C4 C2 H2 108.2
C3 C2 H2 108.2
C2 C3 H3A 109.5
C2 C3 H3B 109.5
H3A C3 H3B 109.5
C2 C3 H3C 109.5
H3A C3 H3C 109.5
H3B C3 H3C 109.5
C14 C4 C5 117.99(16)
C14 C4 C2 121.12(15)
C5 C4 C2 120.88(15)
C9 O5 C10 117.04(16)
C6 C5 C4 121.60(16)
C6 C5 H5 119.2
C4 C5 H5 119.2
C5 C6 C7 121.20(16)
C5 C6 H6 119.4
C7 C6 H6 119.4
C6 C7 C13 117.88(16)
C6 C7 C8 122.27(16)
C13 C7 C8 119.85(16)
C9 C8 C7 120.43(17)
C9 C8 H8 119.8
C7 C8 H8 119.8
C8 C9 O5 125.42(18)
C8 C9 C11 120.11(17)
O5 C9 C11 114.47(17)
O5 C10 H10A 109.5
O5 C10 H10B 109.5
H10A C10 H10B 109.5
O5 C10 H10C 109.5
H10A C10 H10C 109.5
H10B C10 H10C 109.5
C12 C11 C9 120.66(19)
C12 C11 H11 119.7
C9 C11 H11 119.7
C11 C12 C13 121.27(19)
C11 C12 H12 119.4
C13 C12 H12 119.4
C7 C13 C14 119.22(16)
C7 C13 C12 117.63(16)
C14 C13 C12 123.15(17)
C4 C14 C13 122.07(16)
C4 C14 H14 119.0
C13 C14 H14 119.0
O3 C15 O4 126.57(14)
O3 C15 C16 117.90(13)
O4 C15 C16 115.53(13)
N1 C16 C15 110.86(12)
N1 C16 C17A 105.2(2)
C15 C16 C17A 112.5(4)
N1 C16 C17B 103.3(4)
C15 C16 C17B 117.6(8)
N1 C16 H16 109.4
C15 C16 H16 109.4
C17A C16 H16 109.4
C16 C17A C18A 104.0(3)
C16 C17A H17A 111.0
C18A C17A H17A 111.0
C16 C17A H17B 111.0
C18A C17A H17B 111.0
H17A C17A H17B 109.0
C19A C18A C17A 102.1(4)
C19A C18A H18A 111.4
C17A C18A H18A 111.4
C19A C18A H18B 111.4
C17A C18A H18B 111.4
H18A C18A H18B 109.2
N1 C19A C18A 102.7(4)
N1 C19A H19A 111.2
C18A C19A H19A 111.2
N1 C19A H19B 111.2
C18A C19A H19B 111.2
H19A C19A H19B 109.1
C16 C17B C18B 102.9(6)
C16 C17B H17C 111.2
C18B C17B H17C 111.2
C16 C17B H17D 111.2
C18B C17B H17D 111.2
H17C C17B H17D 109.1
C19B C18B C17B 102.0(9)
C19B C18B H18C 111.4
C17B C18B H18C 111.4
C19B C18B H18D 111.4
C17B C18B H18D 111.4
H18C C18B H18D 109.2
N1 C19B C18B 102.9(7)
N1 C19B H19C 111.2
C18B C19B H19C 111.2
N1 C19B H19D 111.2
C18B C19B H19D 111.2
H19C C19B H19D 109.1

loop_
_geom_bond_atom_site_label_1
_geom_bond_atom_site_label_2
_geom_bond_distance
O1 C1 1.310(2)
O1 H4 0.8200
N1 C19A 1.483(4)
N1 C19B 1.487(8)
N1 C16 1.4985(19)
N1 H1A 0.8900
N1 H1B 0.8900
C1 O2 1.203(2)
C1 C2 1.514(2)
C2 C4 1.522(3)
C2 C3 1.525(3)
C2 H2 0.9800
O3 C15 1.2367(18)
C3 H3A 0.9600
C3 H3B 0.9600
C3 H3C 0.9600
O4 C15 1.2518(18)
C4 C14 1.368(3)
C4 C5 1.404(2)
O5 C9 1.370(2)
O5 C10 1.424(3)
C5 C6 1.366(3)
C5 H5 0.9300
C6 C7 1.410(3)
C6 H6 0.9300
C7 C13 1.413(2)
C7 C8 1.421(3)
C8 C9 1.355(3)
C8 H8 0.9300
C9 C11 1.405(3)
C10 H10A 0.9600
C10 H10B 0.9600
C10 H10C 0.9600
C11 C12 1.358(3)
C11 H11 0.9300
C12 C13 1.418(3)
C12 H12 0.9300
C13 C14 1.415(3)
C14 H14 0.9300
C15 C16 1.521(2)
C16 C17A 1.523(4)
C16 C17B 1.525(7)
C16 H16 0.9800
C17A C18A 1.528(5)
C17A H17A 0.9700
C17A H17B 0.9700
C18A C19A 1.502(7)
C18A H18A 0.9700
C18A H18B 0.9700
C19A H19A 0.9700
C19A H19B 0.9700
C17B C18B 1.530(9)
C17B H17C 0.9700
C17B H17D 0.9700
C18B C19B 1.503(10)
C18B H18C 0.9700
C18B H18D 0.9700
C19B H19C 0.9700
C19B H19D 0.9700
